data_4501836
loop_
_publ_author_name
'Ni, Jia'
'Wei, Kai-Ju'
'Liu, Yangzhong'
'Huang, Xiao-Chun'
'Li, Dan'

_publ_section_title
;
 Silver Coordination Polymers Based on Neutral Trinitrile Ligand: Topology
 and the Role of Anion
;
_journal_issue 9
_journal_name_full 'Crystal Growth &amp; Design'
_journal_page_first 3964
_journal_paper_doi 10.1021/cg1005242
_journal_volume 10
_journal_year 2010
_chemical_formula_sum 'C30 H22 Ag B F4 N4 O0.5'
_chemical_formula_weight 641.20
_chemical_name_systematic
;
 ?
;
_space_group_IT_number 30
_symmetry_cell_setting orthorhombic
_symmetry_space_group_name_Hall 'P 2 -2bc'
_symmetry_space_group_name_H-M 'P n c 2'
_atom_sites_solution_hydrogens geom
_atom_sites_solution_primary direct
_atom_sites_solution_secondary difmap
_audit_creation_method SHELXL-97
_cell_angle_alpha 90.00
_cell_angle_beta 90.00
_cell_angle_gamma 90.00
_cell_formula_units_Z 4
_cell_length_a 9.549(4)
_cell_length_b 26.717(10)
_cell_length_c 12.141(5)
_cell_measurement_temperature 293(2)
_cell_volume 3097(2)
_computing_cell_refinement 'SAINT (Bruker, 2002)'
_computing_data_collection 'SMART (Bruker, 2002)'
_computing_data_reduction SAINT
_computing_molecular_graphics 'ORTEP-II (Johnson, 1976)'
_computing_publication_material SHELXL-97
_computing_structure_refinement 'SHELXL-97 (Sheldrick, 1997)'
_computing_structure_solution 'SHELXS-97 (Sheldrick, 1990)'
_diffrn_ambient_temperature 293(2)
_diffrn_measured_fraction_theta_full 0.999
_diffrn_measured_fraction_theta_max 0.999
_diffrn_measurement_device_type 'Bruker APEX area-dectector diffractometer'
_diffrn_measurement_method '\f and \w-scan'
_diffrn_radiation_monochromator graphite
_diffrn_radiation_source 'fine-focus sealed tube'
_diffrn_radiation_type MoK\a
_diffrn_radiation_wavelength 0.71073
_diffrn_reflns_av_R_equivalents 0.0462
_diffrn_reflns_av_sigmaI/netI 0.0626
_diffrn_reflns_limit_h_max 7
_diffrn_reflns_limit_h_min -11
_diffrn_reflns_limit_k_max 31
_diffrn_reflns_limit_k_min -22
_diffrn_reflns_limit_l_max 13
_diffrn_reflns_limit_l_min -14
_diffrn_reflns_number 12823
_diffrn_reflns_theta_full 25.00
_diffrn_reflns_theta_max 25.00
_diffrn_reflns_theta_min 1.84
_diffrn_standards_decay_% 0
_diffrn_standards_interval_count 0
_diffrn_standards_interval_time 0
_diffrn_standards_number 0
_exptl_absorpt_coefficient_mu 0.701
_exptl_absorpt_correction_T_max 0.8173
_exptl_absorpt_correction_T_min 0.8069
_exptl_absorpt_correction_type multi-scan
_exptl_absorpt_process_details 'SADABS (Bruker, 2002)'
_exptl_crystal_colour colorless
_exptl_crystal_density_diffrn 1.375
_exptl_crystal_density_method 'not measured'
_exptl_crystal_description block
_exptl_crystal_F_000 1288
_exptl_crystal_size_max 0.32
_exptl_crystal_size_mid 0.30
_exptl_crystal_size_min 0.30
_refine_diff_density_max 1.002
_refine_diff_density_min -0.602
_refine_diff_density_rms 0.120
_refine_ls_abs_structure_details 'Flack H D (1983), Acta Cryst. A39, 876-881'
_refine_ls_abs_structure_Flack 0.08(8)
_refine_ls_extinction_method none
_refine_ls_goodness_of_fit_ref 1.047
_refine_ls_hydrogen_treatment constr
_refine_ls_matrix_type full
_refine_ls_number_parameters 366
_refine_ls_number_reflns 5092
_refine_ls_number_restraints 110
_refine_ls_restrained_S_all 1.060
_refine_ls_R_factor_all 0.1013
_refine_ls_R_factor_gt 0.0738
_refine_ls_shift/su_max 0.001
_refine_ls_shift/su_mean 0.000
_refine_ls_structure_factor_coef Fsqd
_refine_ls_weighting_details 'calc w=1/[\s^2^(Fo^2^)+(0.0750P)^2^+10.1941P] where P=(Fo^2^+2Fc^2^)/3'
_refine_ls_weighting_scheme calc
_refine_ls_wR_factor_gt 0.1808
_refine_ls_wR_factor_ref 0.1964
_reflns_number_gt 3618
_reflns_number_total 5092
_reflns_threshold_expression >2sigma(I)
_cod_data_source_file cg1005242_si_002.cif
_cod_data_source_block 4
_cod_depositor_comments
;
The following automatic conversions were performed:

'_symmetry_cell_setting' value 'Orthorhombic' changed to
'orthorhombic' according to
/home/saulius/struct/CIF-dictionaries/cif_core.dic dictionary named
'cif_core.dic' version 2.4.2 from
2011-04-26.

'_exptl_absorpt_correction_type' value 'Multi-scan'
changed to 'multi-scan' according to
/home/saulius/struct/CIF-dictionaries/cif_core.dic dictionary named
'cif_core.dic' version 2.4.2 from 2011-04-26.

Automatic conversion script
Id: cif_fix_values 1715 2011-07-08 13:25:40Z adriana 
;
_cod_original_sg_symbol_H-M Pnc2
_cod_original_formula_sum 'C30 H22 Ag B F4 N4 O0.50'
_cod_database_code 4501836

loop_
_symmetry_equiv_pos_as_xyz
'x, y, z'
'-x, -y, z'
'x, -y+1/2, z+1/2'
'-x, y+1/2, z+1/2'

loop_
_atom_site_label
_atom_site_type_symbol
_atom_site_fract_x
_atom_site_fract_y
_atom_site_fract_z
_atom_site_U_iso_or_equiv
_atom_site_adp_type
_atom_site_occupancy
_atom_site_symmetry_multiplicity
_atom_site_calc_flag
_atom_site_refinement_flags
Ag1 Ag 0.21581(9) 1.00605(2) 0.7197(4) 0.0723(3) Uani 1 1 d .
B1 B 0.0420(17) 0.1305(6) 0.9525(14) 0.229(18) Uani 1 1 d DU
C1 C 0.2561(13) 0.8831(4) 0.6938(11) 0.068(3) Uani 1 1 d .
C2 C 0.2606(12) 0.8285(3) 0.6985(12) 0.057(3) Uani 1 1 d .
C3 C 0.2281(14) 0.8030(5) 0.6080(13) 0.071(4) Uani 1 1 d .
H3 H 0.2069 0.8200 0.5433 0.085 Uiso 1 1 calc R
C4 C 0.2260(14) 0.7503(6) 0.6098(13) 0.069(4) Uani 1 1 d .
H4 H 0.2010 0.7321 0.5476 0.083 Uiso 1 1 calc R
C5 C 0.2625(10) 0.7263(3) 0.7078(15) 0.055(3) Uani 1 1 d .
C6 C 0.2941(15) 0.7525(5) 0.7999(13) 0.074(4) Uani 1 1 d .
H6 H 0.3121 0.7357 0.8656 0.089 Uiso 1 1 calc R
C7 C 0.2995(15) 0.8039(5) 0.7961(12) 0.076(4) Uani 1 1 d .
H7 H 0.3285 0.8221 0.8573 0.092 Uiso 1 1 calc R
C8 C 0.1841(11) 0.6466(4) 0.7853(9) 0.050(3) Uani 1 1 d .
C9 C 0.0573(11) 0.6666(4) 0.8225(10) 0.054(3) Uani 1 1 d .
H9 H 0.0269 0.6971 0.7948 0.064 Uiso 1 1 calc R
C10 C -0.0220(12) 0.6425(4) 0.8976(10) 0.055(3) Uani 1 1 d .
H10 H -0.1065 0.6560 0.9215 0.066 Uiso 1 1 calc R
C11 C 0.0292(11) 0.5939(5) 0.9411(10) 0.057(3) Uani 1 1 d .
C12 C -0.0538(13) 0.5699(4) 1.0161(11) 0.058(3) Uani 1 1 d .
C13 C 0.1554(11) 0.5765(4) 0.9096(10) 0.057(3) Uani 1 1 d .
H13 H 0.1927 0.5478 0.9415 0.068 Uiso 1 1 calc R
C14 C 0.2268(11) 0.6016(5) 0.8309(11) 0.057(3) Uani 1 1 d .
H14 H 0.3101 0.5877 0.8057 0.069 Uiso 1 1 calc R
C15 C 0.3420(10) 0.6470(3) 0.6246(9) 0.044(2) Uani 1 1 d .
C16 C 0.4673(12) 0.6633(4) 0.5934(12) 0.071(4) Uani 1 1 d .
H16 H 0.5053 0.6918 0.6256 0.085 Uiso 1 1 calc R
C17 C 0.5420(12) 0.6376(4) 0.5120(13) 0.075(4) Uani 1 1 d .
H17 H 0.6284 0.6498 0.4889 0.090 Uiso 1 1 calc R
C18 C 0.4906(11) 0.5957(4) 0.4670(11) 0.057(3) Uani 1 1 d .
C19 C 0.5704(13) 0.5666(4) 0.3831(11) 0.065(3) Uani 1 1 d .
C20 C 0.3560(12) 0.5775(4) 0.5022(11) 0.065(3) Uani 1 1 d .
H20 H 0.3175 0.5488 0.4712 0.078 Uiso 1 1 calc R
C21 C 0.2863(10) 0.6033(4) 0.5819(10) 0.050(3) Uani 1 1 d .
H21 H 0.2009 0.5914 0.6079 0.060 Uiso 1 1 calc R
C22 C 0.7784(19) 0.7118(8) 0.1334(17) 0.212(13) Uani 1 1 d DU
H22 H 0.8365 0.7197 0.1923 0.255 Uiso 1 1 calc R
C23 C 0.6919(19) 0.6702(7) 0.1389(13) 0.168(9) Uani 1 1 d DU
H23 H 0.6921 0.6503 0.2017 0.202 Uiso 1 1 calc R
C24 C 0.6049(18) 0.6582(6) 0.0512(15) 0.149(7) Uani 1 1 d DU
H24 H 0.5470 0.6303 0.0554 0.179 Uiso 1 1 calc R
C25 C 0.6043(19) 0.6879(7) -0.0427(16) 0.198(10) Uani 1 1 d DU
H25 H 0.5465 0.6800 -0.1018 0.237 Uiso 1 1 calc R
C26 C 0.6918(18) 0.7298(6) -0.0472(14) 0.137(7) Uani 1 1 d DU
H26 H 0.6917 0.7499 -0.1097 0.164 Uiso 1 1 calc R
C27 C 0.7783(16) 0.7415(7) 0.0402(17) 0.155(8) Uani 1 1 d DU
H27 H 0.8365 0.7694 0.0364 0.186 Uiso 1 1 calc R
C28 C 0.452(3) 0.0180(10) 0.4377(18) 0.185(11) Uani 1 1 d DU
H28 H 0.4268 0.0320 0.5048 0.223 Uiso 1 1 calc R
C29 C 0.388(2) 0.0361(8) 0.342(2) 0.195(10) Uani 1 1 d DU
H29 H 0.3155 0.0592 0.3441 0.235 Uiso 1 1 calc R
C30 C 0.440(2) 0.0177(8) 0.2434(18) 0.172(9) Uani 1 1 d DU
H30 H 0.3988 0.0273 0.1771 0.207 Uiso 1 1 calc R
F1 F 0.1533(14) 0.1444(7) 0.8912(14) 0.226(7) Uani 1 1 d DU
F2 F -0.0417(18) 0.1004(7) 0.8919(18) 0.300(11) Uani 1 1 d DU
F3 F 0.084(3) 0.1054(10) 1.0424(16) 0.49(2) Uani 1 1 d DU
F4 F -0.0314(19) 0.1714(7) 0.981(2) 0.300(11) Uani 1 1 d DU
N1 N 0.2581(12) 0.9245(3) 0.6912(10) 0.084(3) Uani 1 1 d .
N2 N 0.2667(9) 0.6726(2) 0.7044(10) 0.052(2) Uani 1 1 d .
N3 N -0.1214(13) 0.5465(4) 1.0810(10) 0.084(3) Uani 1 1 d .
N4 N 0.6359(12) 0.5453(4) 0.3261(11) 0.088(4) Uani 1 1 d .
O1 O 0.0000 1.0000 0.8339(15) 0.129(6) Uani 1 2 d S
H1A H -0.0284 1.0292 0.8501 0.193 Uiso 1 1 d R

loop_
_atom_site_aniso_label
_atom_site_aniso_U_11
_atom_site_aniso_U_22
_atom_site_aniso_U_33
_atom_site_aniso_U_23
_atom_site_aniso_U_13
_atom_site_aniso_U_12
Ag1 0.0979(6) 0.0472(4) 0.0718(5) 0.0019(9) -0.0388(6) -0.0025(4)
B1 0.22(2) 0.23(2) 0.23(2) -0.007(10) 0.014(10) -0.008(10)
C1 0.099(8) 0.049(6) 0.054(10) 0.000(6) -0.001(5) 0.004(5)
C2 0.088(7) 0.035(4) 0.048(8) 0.001(5) 0.010(5) 0.001(4)
C3 0.102(10) 0.043(7) 0.068(9) 0.007(6) -0.010(8) 0.017(7)
C4 0.112(10) 0.044(7) 0.053(8) 0.003(5) 0.002(8) -0.003(7)
C5 0.060(6) 0.038(4) 0.068(7) -0.020(8) 0.024(6) 0.000(4)
C6 0.121(11) 0.039(7) 0.062(9) 0.006(6) -0.020(8) 0.009(8)
C7 0.109(11) 0.062(9) 0.058(9) -0.017(7) -0.018(8) 0.017(8)
C8 0.069(7) 0.041(5) 0.041(6) 0.000(4) 0.011(5) 0.004(5)
C9 0.061(6) 0.051(6) 0.049(7) 0.010(5) 0.020(5) 0.023(5)
C10 0.078(8) 0.043(6) 0.046(6) 0.014(5) 0.011(5) 0.019(5)
C11 0.052(7) 0.080(8) 0.040(6) 0.002(6) 0.010(5) 0.004(5)
C12 0.071(7) 0.045(6) 0.059(7) 0.002(6) -0.003(6) 0.011(5)
C13 0.059(6) 0.047(6) 0.064(7) 0.019(5) 0.029(5) 0.007(5)
C14 0.047(6) 0.052(7) 0.073(8) 0.006(6) 0.014(6) 0.021(6)
C15 0.055(6) 0.036(5) 0.041(6) -0.001(4) 0.017(5) 0.000(4)
C16 0.081(9) 0.046(6) 0.085(9) -0.031(6) 0.022(7) -0.019(6)
C17 0.061(7) 0.061(7) 0.104(11) -0.008(7) 0.040(7) -0.010(6)
C18 0.071(7) 0.036(6) 0.063(7) -0.014(5) 0.023(6) 0.001(5)
C19 0.066(7) 0.061(7) 0.069(8) -0.003(6) 0.028(7) -0.005(6)
C20 0.066(7) 0.053(6) 0.075(9) -0.012(6) 0.004(6) -0.001(5)
C21 0.043(6) 0.046(6) 0.059(7) -0.003(5) 0.028(5) 0.001(5)
C22 0.218(15) 0.210(15) 0.209(16) -0.005(10) 0.019(10) 0.005(10)
C23 0.166(12) 0.176(12) 0.162(12) -0.007(9) 0.015(9) 0.024(9)
C24 0.135(10) 0.154(10) 0.160(11) -0.003(9) 0.027(9) 0.004(8)
C25 0.182(13) 0.204(13) 0.208(13) 0.012(10) -0.011(10) 0.035(9)
C26 0.136(10) 0.119(10) 0.154(11) 0.016(8) 0.017(8) 0.055(8)
C27 0.165(11) 0.138(10) 0.163(11) -0.013(9) 0.019(9) 0.034(9)
C28 0.175(13) 0.187(13) 0.194(14) 0.006(9) 0.010(9) -0.017(9)
C29 0.196(13) 0.192(13) 0.199(13) -0.009(10) 0.019(10) -0.018(9)
C30 0.184(12) 0.173(11) 0.160(12) 0.010(9) 0.005(9) -0.047(9)
F1 0.201(9) 0.242(10) 0.234(11) -0.020(8) -0.006(8) -0.008(8)
F2 0.284(13) 0.312(13) 0.303(14) -0.059(9) -0.003(9) -0.013(9)
F3 0.49(2) 0.51(2) 0.48(2) -0.002(10) 0.002(10) 0.000(10)
F4 0.295(13) 0.288(14) 0.317(14) -0.022(9) 0.031(9) -0.002(9)
N1 0.141(9) 0.039(5) 0.071(10) 0.008(5) -0.013(6) -0.006(5)
N2 0.085(5) 0.034(3) 0.037(5) 0.005(5) 0.024(4) 0.004(4)
N3 0.110(9) 0.068(7) 0.074(8) 0.022(6) 0.021(7) -0.002(6)
N4 0.105(8) 0.064(6) 0.096(9) -0.024(6) 0.069(8) -0.002(6)
O1 0.110(12) 0.164(16) 0.112(13) 0.000 0.000 -0.025(10)

loop_
_atom_type_symbol
_atom_type_description
_atom_type_scat_dispersion_real
_atom_type_scat_dispersion_imag
_atom_type_scat_source
C C 0.0033 0.0016 'International Tables Vol C Tables 4.2.6.8 and 6.1.1.4'
H H 0.0000 0.0000 'International Tables Vol C Tables 4.2.6.8 and 6.1.1.4'
B B 0.0013 0.0007 'International Tables Vol C Tables 4.2.6.8 and 6.1.1.4'
N N 0.0061 0.0033 'International Tables Vol C Tables 4.2.6.8 and 6.1.1.4'
F F 0.0171 0.0103 'International Tables Vol C Tables 4.2.6.8 and 6.1.1.4'
Ag Ag -0.8971 1.1015 'International Tables Vol C Tables 4.2.6.8 and 6.1.1.4'
O O 0.0106 0.0060 'International Tables Vol C Tables 4.2.6.8 and 6.1.1.4'

loop_
_geom_angle_atom_site_label_1
_geom_angle_atom_site_label_2
_geom_angle_atom_site_label_3
_geom_angle
_geom_angle_site_symmetry_1
_geom_angle_site_symmetry_3
N4 Ag1 N3 118.9(4) 4_655 4_554
N4 Ag1 N1 116.1(4) 4_655 .
N3 Ag1 N1 115.7(4) 4_554 .
N4 Ag1 O1 103.8(5) 4_655 .
N3 Ag1 O1 96.8(4) 4_554 .
N1 Ag1 O1 99.9(3) . .
F4 B1 F3 110.9(9) . .
F4 B1 F1 109.2(9) . .
F3 B1 F1 110.4(9) . .
F4 B1 F2 108.3(9) . .
F3 B1 F2 108.7(9) . .
F1 B1 F2 109.2(9) . .
N1 C1 C2 177.2(13) . .
C3 C2 C7 121.2(9) . .
C3 C2 C1 118.2(12) . .
C7 C2 C1 120.6(11) . .
C2 C3 C4 120.2(13) . .
C2 C3 H3 119.9 . .
C4 C3 H3 119.9 . .
C5 C4 C3 118.0(13) . .
C5 C4 H4 121.0 . .
C3 C4 H4 121.0 . .
C6 C5 C4 121.5(9) . .
C6 C5 N2 122.3(14) . .
C4 C5 N2 116.2(14) . .
C5 C6 C7 119.8(13) . .
C5 C6 H6 120.1 . .
C7 C6 H6 120.1 . .
C6 C7 C2 119.1(12) . .
C6 C7 H7 120.4 . .
C2 C7 H7 120.4 . .
C14 C8 C9 117.2(10) . .
C14 C8 N2 122.0(9) . .
C9 C8 N2 120.8(9) . .
C10 C9 C8 121.5(9) . .
C10 C9 H9 119.2 . .
C8 C9 H9 119.2 . .
C9 C10 C11 118.2(9) . .
C9 C10 H10 120.9 . .
C11 C10 H10 120.9 . .
C13 C11 C12 123.2(11) . .
C13 C11 C10 119.7(10) . .
C12 C11 C10 117.1(9) . .
N3 C12 C11 176.1(12) . .
C11 C13 C14 118.8(11) . .
C11 C13 H13 120.6 . .
C14 C13 H13 120.6 . .
C13 C14 C8 124.4(10) . .
C13 C14 H14 117.8 . .
C8 C14 H14 117.8 . .
C16 C15 C21 121.1(9) . .
C16 C15 N2 120.2(9) . .
C21 C15 N2 118.6(9) . .
C15 C16 C17 119.9(10) . .
C15 C16 H16 120.0 . .
C17 C16 H16 120.0 . .
C18 C17 C16 120.8(10) . .
C18 C17 H17 119.6 . .
C16 C17 H17 119.6 . .
C17 C18 C20 119.2(10) . .
C17 C18 C19 121.9(10) . .
C20 C18 C19 118.9(10) . .
N4 C19 C18 175.5(16) . .
C21 C20 C18 118.5(10) . .
C21 C20 H20 120.7 . .
C18 C20 H20 120.7 . .
C20 C21 C15 120.3(10) . .
C20 C21 H21 119.8 . .
C15 C21 H21 119.8 . .
C27 C22 C23 120(2) . .
C27 C22 H22 120.0 . .
C23 C22 H22 120.0 . .
C22 C23 C24 120(2) . .
C22 C23 H23 119.8 . .
C24 C23 H23 119.8 . .
C23 C24 C25 120(2) . .
C23 C24 H24 120.0 . .
C25 C24 H24 120.0 . .
C24 C25 C26 119(2) . .
C24 C25 H25 120.4 . .
C26 C25 H25 120.4 . .
C27 C26 C25 121(2) . .
C27 C26 H26 119.7 . .
C25 C26 H26 119.7 . .
C22 C27 C26 120(2) . .
C22 C27 H27 120.0 . .
C26 C27 H27 120.0 . .
C28 C28 C29 123.4(11) 2_655 .
C28 C28 H28 118.3 2_655 .
C29 C28 H28 118.3 . .
C30 C29 C28 116.1(12) . .
C30 C29 H29 121.9 . .
C28 C29 H29 121.9 . .
C29 C30 C30 120.0(10) . 2_655
C29 C30 H30 120.0 . .
C30 C30 H30 120.0 2_655 .
C1 N1 Ag1 164.4(11) . .
C15 N2 C5 121.9(11) . .
C15 N2 C8 121.6(6) . .
C5 N2 C8 116.5(10) . .
C12 N3 Ag1 170.2(11) . 4_545
C19 N4 Ag1 174.5(12) . 4_644
Ag1 O1 Ag1 112.3(7) 2_575 .
Ag1 O1 H1A 85.7 2_575 .
Ag1 O1 H1A 109.5 . .

loop_
_geom_bond_atom_site_label_1
_geom_bond_atom_site_label_2
_geom_bond_distance
_geom_bond_site_symmetry_2
Ag1 N4 2.184(9) 4_655
Ag1 N3 2.196(11) 4_554
Ag1 N1 2.243(9) .
Ag1 O1 2.489(10) .
B1 F4 1.341(9) .
B1 F3 1.344(9) .
B1 F1 1.349(9) .
B1 F2 1.352(9) .
C1 N1 1.108(12) .
C1 C2 1.459(14) .
C2 C3 1.330(18) .
C2 C7 1.406(18) .
C3 C4 1.41(2) .
C3 H3 0.9300 .
C4 C5 1.40(2) .
C4 H4 0.9300 .
C5 C6 1.35(2) .
C5 N2 1.437(10) .
C6 C7 1.37(2) .
C6 H6 0.9300 .
C7 H7 0.9300 .
C8 C14 1.385(15) .
C8 C9 1.398(14) .
C8 N2 1.439(14) .
C9 C10 1.348(14) .
C9 H9 0.9300 .
C10 C11 1.486(15) .
C10 H10 0.9300 .
C11 C13 1.346(14) .
C11 C12 1.366(17) .
C12 N3 1.195(15) .
C13 C14 1.352(16) .
C13 H13 0.9300 .
C14 H14 0.9300 .
C15 C16 1.329(14) .
C15 C21 1.383(15) .
C15 N2 1.387(13) .
C16 C17 1.399(16) .
C16 H16 0.9300 .
C17 C18 1.339(16) .
C17 H17 0.9300 .
C18 C20 1.440(15) .
C18 C19 1.491(16) .
C19 N4 1.093(13) .
C20 C21 1.361(15) .
C20 H20 0.9300 .
C21 H21 0.9300 .
C22 C27 1.381(10) .
C22 C23 1.387(10) .
C22 H22 0.9300 .
C23 C24 1.388(9) .
C23 H23 0.9300 .
C24 C25 1.388(10) .
C24 H24 0.9300 .
C25 C26 1.398(9) .
C25 H25 0.9300 .
C26 C27 1.382(9) .
C26 H26 0.9300 .
C27 H27 0.9300 .
C28 C28 1.32(4) 2_655
C28 C29 1.402(10) .
C28 H28 0.9300 .
C29 C30 1.381(10) .
C29 H29 0.9300 .
C30 C30 1.49(4) 2_655
C30 H30 0.9300 .
N3 Ag1 2.196(11) 4_545
N4 Ag1 2.184(9) 4_644
O1 Ag1 2.489(10) 2_575
O1 H1A 0.8500 .

loop_
_geom_torsion_atom_site_label_1
_geom_torsion_atom_site_label_2
_geom_torsion_atom_site_label_3
_geom_torsion_atom_site_label_4
_geom_torsion
_geom_torsion_site_symmetry_1
_geom_torsion_site_symmetry_4
N1 C1 C2 C3 -119(31) . .
N1 C1 C2 C7 61(32) . .
C7 C2 C3 C4 3(2) . .
C1 C2 C3 C4 -177.6(12) . .
C2 C3 C4 C5 -2(2) . .
C3 C4 C5 C6 2(2) . .
C3 C4 C5 N2 -176.5(11) . .
C4 C5 C6 C7 -4(2) . .
N2 C5 C6 C7 174.7(12) . .
C5 C6 C7 C2 5(2) . .
C3 C2 C7 C6 -5(2) . .
C1 C2 C7 C6 175.9(13) . .
C14 C8 C9 C10 -1.6(17) . .
N2 C8 C9 C10 179.4(11) . .
C8 C9 C10 C11 0.4(17) . .
C9 C10 C11 C13 3.6(17) . .
C9 C10 C11 C12 -179.2(11) . .
C13 C11 C12 N3 -13(21) . .
C10 C11 C12 N3 170(20) . .
C12 C11 C13 C14 176.8(12) . .
C10 C11 C13 C14 -6.2(18) . .
C11 C13 C14 C8 5(2) . .
C9 C8 C14 C13 -1.2(19) . .
N2 C8 C14 C13 177.8(12) . .
C21 C15 C16 C17 3.3(19) . .
N2 C15 C16 C17 -179.3(12) . .
C15 C16 C17 C18 -2(2) . .
C16 C17 C18 C20 1(2) . .
C16 C17 C18 C19 -177.7(13) . .
C17 C18 C19 N4 51(16) . .
C20 C18 C19 N4 -128(16) . .
C17 C18 C20 C21 -1.1(19) . .
C19 C18 C20 C21 177.4(11) . .
C18 C20 C21 C15 2.5(18) . .
C16 C15 C21 C20 -3.7(18) . .
N2 C15 C21 C20 178.9(11) . .
C27 C22 C23 C24 0.0(3) . .
C22 C23 C24 C25 0.1(3) . .
C23 C24 C25 C26 -0.2(6) . .
C24 C25 C26 C27 0.3(9) . .
C23 C22 C27 C26 0.1(7) . .
C25 C26 C27 C22 -0.3(9) . .
C28 C28 C29 C30 -6(5) 2_655 .
C28 C29 C30 C30 -3(4) . 2_655
C2 C1 N1 Ag1 -125(30) . .
N4 Ag1 N1 C1 102(4) 4_655 .
N3 Ag1 N1 C1 -112(4) 4_554 .
O1 Ag1 N1 C1 -9(4) . .
C16 C15 N2 C5 40.1(17) . .
C21 C15 N2 C5 -142.4(12) . .
C16 C15 N2 C8 -142.4(11) . .
C21 C15 N2 C8 35.1(16) . .
C6 C5 N2 C15 -127.2(15) . .
C4 C5 N2 C15 51.7(14) . .
C6 C5 N2 C8 55.2(15) . .
C4 C5 N2 C8 -125.9(13) . .
C14 C8 N2 C15 36.6(16) . .
C9 C8 N2 C15 -144.4(11) . .
C14 C8 N2 C5 -145.8(12) . .
C9 C8 N2 C5 33.2(16) . .
C11 C12 N3 Ag1 75(22) . 4_545
C18 C19 N4 Ag1 -25(26) . 4_644
N4 Ag1 O1 Ag1 153.9(3) 4_655 2_575
N3 Ag1 O1 Ag1 31.8(3) 4_554 2_575
N1 Ag1 O1 Ag1 -85.9(3) . 2_575
